data_4337871
loop_
_publ_author_name
'Yamashina, Yukari'
'Kataoka, Yasutaka'
'Ura, Yasuyuki'

_publ_section_title
;
 Tiara-like Octanuclear Palladium(II) and Platinum(II) Thiolates and Their
 Inclusion Complexes with Dihalo- or Iodoalkanes.
;
_journal_issue 7
_journal_name_full 'Inorganic chemistry'
_journal_page_first 3558
_journal_paper_doi 10.1021/ic403050c
_journal_volume 53
_journal_year 2014
_chemical_formula_moiety 'C48 H80 O32 Pd8 S16, C2 H4 Cl2'
_chemical_formula_sum 'C50 H84 Cl2 O32 Pd8 S16'
_chemical_formula_weight 2632.23
_chemical_name_systematic
;
 ?
;
_space_group_crystal_system orthorhombic
_space_group_IT_number 43
_space_group_name_Hall 'F 2 -2d'
_space_group_name_H-M_alt 'F d d 2'
_symmetry_space_group_name_Hall 'F 2 -2d'
_symmetry_space_group_name_H-M 'F d d 2'
_atom_sites_solution_hydrogens geom
_atom_sites_solution_primary direct
_atom_sites_solution_secondary difmap
_audit_creation_method SHELXL-2013
_cell_angle_alpha 90
_cell_angle_beta 90
_cell_angle_gamma 90
_cell_formula_units_Z 16
_cell_length_a 44.343(8)
_cell_length_b 57.699(10)
_cell_length_c 13.638(2)
_cell_measurement_reflns_used 94841
_cell_measurement_temperature 153(2)
_cell_measurement_theta_max 27.500
_cell_measurement_theta_min 2.762
_cell_volume 34893(10)
_computing_cell_refinement 'CrystalClear (Rigaku Inc., 2008)'
_computing_data_collection 'CrystalClear (Rigaku Inc., 2008)'
_computing_data_reduction 'CrystalClear (Rigaku Inc., 2008)'
_computing_molecular_graphics 'ChemBio3D Ultra 11.0.1'
_computing_publication_material 'ChemBio3D Ultra 11.0.1'
_computing_structure_refinement 'SHELXL-2013 (Sheldrick, 2013)'
_computing_structure_solution 'SHELXS-2013 (Sheldrick, 2013)'
_diffrn_ambient_temperature 153(2)
_diffrn_measured_fraction_theta_full 0.998
_diffrn_measured_fraction_theta_max 0.998
_diffrn_measurement_device_type 'Rigaku Saturn724+ (4x4 bin mode)'
_diffrn_measurement_method 'phi and omega scans'
_diffrn_radiation_type MoK\a
_diffrn_radiation_wavelength 0.71075
_diffrn_reflns_av_R_equivalents 0.0574
_diffrn_reflns_av_unetI/netI 0.0518
_diffrn_reflns_Laue_measured_fraction_full 0.998
_diffrn_reflns_Laue_measured_fraction_max 0.998
_diffrn_reflns_limit_h_max 57
_diffrn_reflns_limit_h_min -57
_diffrn_reflns_limit_k_max 74
_diffrn_reflns_limit_k_min -74
_diffrn_reflns_limit_l_max 17
_diffrn_reflns_limit_l_min -17
_diffrn_reflns_number 94841
_diffrn_reflns_point_group_measured_fraction_full 0.998
_diffrn_reflns_point_group_measured_fraction_max 0.999
_diffrn_reflns_theta_full 25.242
_diffrn_reflns_theta_max 27.500
_diffrn_reflns_theta_min 2.762
_diffrn_source 'Rotating Anode'
_exptl_absorpt_coefficient_mu 2.128
_exptl_absorpt_correction_T_max 0.959
_exptl_absorpt_correction_T_min 0.618
_exptl_absorpt_correction_type multi-scan
_exptl_absorpt_process_details 'REQAB (Rigaku, 1998)'
_exptl_crystal_colour yellow
_exptl_crystal_density_diffrn 2.004
_exptl_crystal_density_method 'not measured'
_exptl_crystal_description rod
_exptl_crystal_F_000 20768
_exptl_crystal_size_max 0.250
_exptl_crystal_size_mid 0.030
_exptl_crystal_size_min 0.020
_refine_diff_density_max 1.284
_refine_diff_density_min -0.826
_refine_diff_density_rms 0.131
_refine_ls_abs_structure_details
;
 Refined as a perfect inversion twin.
;
_refine_ls_extinction_method none
_refine_ls_goodness_of_fit_ref 1.163
_refine_ls_hydrogen_treatment constr
_refine_ls_matrix_type full
_refine_ls_number_parameters 949
_refine_ls_number_reflns 19989
_refine_ls_number_restraints 791
_refine_ls_restrained_S_all 1.174
_refine_ls_R_factor_all 0.0659
_refine_ls_R_factor_gt 0.0563
_refine_ls_shift/su_max 0.002
_refine_ls_shift/su_mean 0.000
_refine_ls_structure_factor_coef Fsqd
_refine_ls_weighting_details 'w=1/[\s^2^(Fo^2^)+(0.0563P)^2^] where P=(Fo^2^+2Fc^2^)/3'
_refine_ls_weighting_scheme calc
_refine_ls_wR_factor_gt 0.1258
_refine_ls_wR_factor_ref 0.1316
_reflns_Friedel_coverage 0.920
_reflns_Friedel_fraction_full 0.999
_reflns_Friedel_fraction_max 0.999
_reflns_number_gt 17454
_reflns_number_total 19989
_reflns_threshold_expression 'I > 2\s(I)'
_cod_data_source_file ic403050c_si_002.cif
_cod_data_source_block complex1-ClCH2CH2Cl
_cod_depositor_comments
;
The following automatic conversions were performed:

'_exptl_absorpt_correction_type' value 'Multi-scan' changed to
'multi-scan' according to
/usr/data/users/saulius/automatic-downloads/rss-feeds/ACS/lib/dictionaries/cif_core.dic
dictionary named 'cif_core.dic' version 2.4.2 from 2011-04-26.

Automatic conversion script
Id: cif_fix_values 2281 2013-09-26 08:29:07Z andrius 

 Adding full bibliography for 4337867--4337876.cif.
;
_cod_original_cell_volume 34894(11)
_cod_database_code 4337871
_shelx_space_group_comment
;
The symmetry employed for this shelxl refinement is uniquely defined
by the following loop, which should always be used as a source of
symmetry information in preference to the above space-group names.
They are only intended as comments.
;
_shelx_estimated_absorpt_t_min 0.618
_shelx_estimated_absorpt_t_max 0.959
_shelxl_version_number 2013-4

loop_
_space_group_symop_operation_xyz
'x, y, z'
'-x, -y, z'
'-x+1/4, y+1/4, z+1/4'
'x+1/4, -y+1/4, z+1/4'
'x, y+1/2, z+1/2'
'-x, -y+1/2, z+1/2'
'-x+1/4, y+3/4, z+3/4'
'x+1/4, -y+3/4, z+3/4'
'x+1/2, y, z+1/2'
'-x+1/2, -y, z+1/2'
'-x+3/4, y+1/4, z+3/4'
'x+3/4, -y+1/4, z+3/4'
'x+1/2, y+1/2, z'
'-x+1/2, -y+1/2, z'
'-x+3/4, y+3/4, z+1/4'
'x+3/4, -y+3/4, z+1/4'

loop_
_atom_site_label
_atom_site_type_symbol
_atom_site_fract_x
_atom_site_fract_y
_atom_site_fract_z
_atom_site_U_iso_or_equiv
_atom_site_adp_type
_atom_site_occupancy
_atom_site_site_symmetry_order
_atom_site_calc_flag
_atom_site_refinement_flags_posn
_atom_site_refinement_flags_adp
_atom_site_refinement_flags_occupancy
_atom_site_disorder_assembly
_atom_site_disorder_group
Pd1 Pd 0.62641(2) -0.04815(2) -0.20155(7) 0.0360(2) Uani 1 1 d . . . . .
Pd2 Pd 0.62276(2) -0.09706(2) -0.08816(7) 0.0382(2) Uani 1 1 d . . . . .
Pd3 Pd 0.62330(2) -0.11130(2) 0.14120(7) 0.0438(2) Uani 1 1 d . . . . .
Pd4 Pd 0.62495(2) -0.08411(2) 0.35083(7) 0.0418(2) Uani 1 1 d . . . . .
Pd5 Pd 0.62682(2) -0.03058(2) 0.42255(7) 0.0371(2) Uani 1 1 d . . . . .
Pd6 Pd 0.63007(2) 0.01830(2) 0.30705(7) 0.03503(19) Uani 1 1 d . . . . .
Pd7 Pd 0.63303(2) 0.03238(2) 0.07902(7) 0.0375(2) Uani 1 1 d . . . . .
Pd8 Pd 0.63174(2) 0.00498(2) -0.13084(7) 0.0371(2) Uani 1 1 d . . . . .
S1 S 0.65932(6) -0.07902(5) -0.1845(2) 0.0404(6) Uani 1 1 d . . . . .
S2 S 0.59006(6) -0.07730(5) -0.1921(2) 0.0385(6) Uani 1 1 d . . . . .
S3 S 0.65474(7) -0.11887(5) 0.0088(2) 0.0461(7) Uani 1 1 d . . . . .
S4 S 0.58647(7) -0.11111(5) 0.0200(2) 0.0446(7) Uani 1 1 d . . . . .
S5 S 0.66007(8) -0.10580(5) 0.2618(2) 0.0495(8) Uani 1 1 d . . . . .
S6 S 0.59115(7) -0.10878(5) 0.2739(2) 0.0447(7) Uani 1 1 d . . . . .
S7 S 0.65781(7) -0.06247(5) 0.4461(2) 0.0416(7) Uani 1 1 d . . . . .
S8 S 0.58951(7) -0.05891(5) 0.4190(2) 0.0432(7) Uani 1 1 d . . . . .
S9 S 0.66425(6) -0.00278(5) 0.4029(2) 0.0378(6) Uani 1 1 d . . . . .
S10 S 0.59519(6) 0.00143(5) 0.4116(2) 0.0393(6) Uani 1 1 d . . . . .
S11 S 0.66487(7) 0.03844(5) 0.2130(2) 0.0414(7) Uani 1 1 d . . . . .
S12 S 0.59586(6) 0.03491(5) 0.1984(2) 0.0381(6) Uani 1 1 d . . . . .
S13 S 0.66898(6) 0.02368(5) -0.0398(2) 0.0407(7) Uani 1 1 d . . . . .
S14 S 0.60090(6) 0.03160(5) -0.0546(2) 0.0380(6) Uani 1 1 d . . . . .
S15 S 0.66274(7) -0.01941(5) -0.2215(2) 0.0423(7) Uani 1 1 d . . . . .
S16 S 0.59339(6) -0.01700(5) -0.2020(2) 0.0394(6) Uani 1 1 d . . . . .
C1 C 0.6571(3) -0.09407(18) -0.3032(9) 0.048(3) Uani 1 1 d D . . . .
H1A H 0.6360 -0.0944 -0.3264 0.058 Uiso 1 1 calc R U . . .
H1B H 0.6694 -0.0858 -0.3525 0.058 Uiso 1 1 calc R U . . .
C2 C 0.6686(2) -0.11838(17) -0.2907(10) 0.052(3) Uani 1 1 d D . . . .
C3 C 0.6549(5) -0.1576(2) -0.2861(18) 0.115(8) Uani 1 1 d D . . . .
H3A H 0.6372 -0.1675 -0.2958 0.172 Uiso 1 1 calc R U . . .
H3B H 0.6622 -0.1593 -0.2186 0.172 Uiso 1 1 calc R U . . .
H3C H 0.6708 -0.1621 -0.3319 0.172 Uiso 1 1 calc R U . . .
C4 C 0.5577(2) -0.0680(2) -0.1197(9) 0.050(3) Uani 1 1 d D . . . .
H4A H 0.5463 -0.0820 -0.0994 0.060 Uiso 1 1 calc R U . . .
H4B H 0.5652 -0.0604 -0.0593 0.060 Uiso 1 1 calc R U . . .
C5 C 0.5364(3) -0.0517(2) -0.1704(11) 0.063(4) Uani 1 1 d D . . . .
C6 C 0.5073(6) -0.0179(4) -0.1623(19) 0.082(8) Uiso 0.6 1 d D . P . .
H6A H 0.4985 -0.0079 -0.1117 0.123 Uiso 0.6 1 calc R U P . .
H6B H 0.4912 -0.0242 -0.2038 0.123 Uiso 0.6 1 calc R U P . .
H6C H 0.5213 -0.0089 -0.2026 0.123 Uiso 0.6 1 calc R U P . .
C7 C 0.5103(8) -0.0406(6) -0.308(3) 0.065(9) Uiso 0.4 1 d . . P . .
H7A H 0.5113 -0.0430 -0.3792 0.097 Uiso 0.4 1 calc R U P . .
H7B H 0.5123 -0.0241 -0.2935 0.097 Uiso 0.4 1 calc R U P . .
H7C H 0.4910 -0.0463 -0.2832 0.097 Uiso 0.4 1 calc R U P . .
C8 C 0.6904(3) -0.1036(2) 0.0207(10) 0.057(3) Uani 1 1 d D . . . .
H8A H 0.6997 -0.1020 -0.0451 0.069 Uiso 1 1 calc R U . . .
H8B H 0.6865 -0.0879 0.0462 0.069 Uiso 1 1 calc R U . . .
C9 C 0.7125(3) -0.11558(19) 0.0874(10) 0.064(4) Uani 1 1 d D . . . .
C10 C 0.7562(3) -0.1109(3) 0.1838(12) 0.091(6) Uani 1 1 d D . . . .
H10A H 0.7706 -0.0989 0.2032 0.137 Uiso 1 1 calc R U . . .
H10B H 0.7668 -0.1233 0.1486 0.137 Uiso 1 1 calc R U . . .
H10C H 0.7465 -0.1174 0.2424 0.137 Uiso 1 1 calc R U . . .
C12 C 0.5793(6) -0.1448(5) -0.1112(14) 0.069(9) Uiso 0.6 1 d D . P A 2
C14 C 0.5536(6) -0.1315(5) -0.2560(15) 0.064(7) Uiso 0.6 1 d D . P A 2
H62 H 0.5357 -0.1224 -0.2725 0.097 Uiso 0.6 1 calc R U P A 2
H63 H 0.5521 -0.1468 -0.2866 0.097 Uiso 0.6 1 calc R U P A 2
H64 H 0.5716 -0.1236 -0.2804 0.097 Uiso 0.6 1 calc R U P A 2
C15 C 0.6663(5) -0.1341(5) 0.3109(18) 0.037(6) Uiso 0.5 1 d D . P B 1
H15A H 0.6488 -0.1384 0.3520 0.044 Uiso 0.5 1 calc R U P B 2
H15B H 0.6673 -0.1453 0.2559 0.044 Uiso 0.5 1 calc R U P B 2
C16 C 0.6945(6) -0.1364(4) 0.371(2) 0.069(9) Uiso 0.5 1 d D . P B 1
C17 C 0.7268(8) -0.1619(8) 0.438(3) 0.127(16) Uiso 0.5 1 d D . P B 2
H17A H 0.7293 -0.1788 0.4331 0.191 Uiso 0.5 1 calc R U P B 2
H17B H 0.7257 -0.1574 0.5072 0.191 Uiso 0.5 1 calc R U P B 2
H17C H 0.7441 -0.1542 0.4071 0.191 Uiso 0.5 1 calc R U P B 2
C18 C 0.6571(6) -0.1345(5) 0.325(2) 0.047(7) Uiso 0.5 1 d D . P B 2
H18A H 0.6375 -0.1359 0.3588 0.056 Uiso 0.5 1 calc R U P B 1
H18B H 0.6589 -0.1473 0.2767 0.056 Uiso 0.5 1 calc R U P B 1
C20 C 0.7123(7) -0.1577(6) 0.509(2) 0.075(9) Uiso 0.5 1 d D . P B 1
H20A H 0.7158 -0.1745 0.5130 0.112 Uiso 0.5 1 calc R U P B 1
H20B H 0.7061 -0.1518 0.5727 0.112 Uiso 0.5 1 calc R U P B 1
H20C H 0.7310 -0.1501 0.4880 0.112 Uiso 0.5 1 calc R U P B 1
C21 C 0.5572(3) -0.0924(2) 0.2438(10) 0.055(3) Uani 1 1 d D . . . .
H21A H 0.5474 -0.0871 0.3052 0.066 Uiso 1 1 calc R U . . .
H21B H 0.5628 -0.0785 0.2054 0.066 Uiso 1 1 calc R U . . .
C22 C 0.5351(2) -0.10677(15) 0.1855(8) 0.044(3) Uani 1 1 d D . . . .
C23 C 0.4931(3) -0.1038(3) 0.0798(12) 0.080(5) Uani 1 1 d D . . . .
H23A H 0.4810 -0.0920 0.0467 0.120 Uiso 1 1 calc R U . . .
H23B H 0.4801 -0.1129 0.1238 0.120 Uiso 1 1 calc R U . . .
H23C H 0.5021 -0.1141 0.0308 0.120 Uiso 1 1 calc R U . . .
C24 C 0.6943(3) -0.0596(2) 0.3870(10) 0.056(3) Uani 1 1 d D . . . .
H24A H 0.6925 -0.0648 0.3180 0.067 Uiso 1 1 calc R U . . .
H24B H 0.7001 -0.0431 0.3864 0.067 Uiso 1 1 calc R U . . .
C25 C 0.7192(3) -0.0733(2) 0.4354(9) 0.065(4) Uani 1 1 d D . . . .
C27 C 0.5855(3) -0.06961(18) 0.5432(10) 0.052(3) Uani 1 1 d D . . . .
H27A H 0.6052 -0.0692 0.5774 0.063 Uiso 1 1 calc R U . . .
H27B H 0.5711 -0.0598 0.5801 0.063 Uiso 1 1 calc R U . . .
C28 C 0.5740(2) -0.09408(17) 0.5375(10) 0.055(3) Uani 1 1 d D . . . .
C29 C 0.5890(4) -0.13367(19) 0.5290(15) 0.094(6) Uani 1 1 d D . . . .
H29A H 0.6070 -0.1433 0.5391 0.141 Uiso 1 1 calc R U . . .
H29B H 0.5822 -0.1352 0.4609 0.141 Uiso 1 1 calc R U . . .
H29C H 0.5729 -0.1388 0.5732 0.141 Uiso 1 1 calc R U . . .
C30 C 0.6648(2) 0.01367(16) 0.5154(8) 0.039(3) Uani 1 1 d D . . . .
H30A H 0.6440 0.0163 0.5390 0.047 Uiso 1 1 calc R U . . .
H30B H 0.6760 0.0051 0.5666 0.047 Uiso 1 1 calc R U . . .
C31 C 0.6800(2) 0.03663(16) 0.4953(9) 0.050(3) Uani 1 1 d D . . . .
C32 C 0.6741(4) 0.07737(19) 0.4984(14) 0.093(6) Uani 1 1 d D . . . .
H32A H 0.6590 0.0890 0.5165 0.139 Uiso 1 1 calc R U . . .
H32B H 0.6790 0.0789 0.4286 0.139 Uiso 1 1 calc R U . . .
H32C H 0.6924 0.0797 0.5375 0.139 Uiso 1 1 calc R U . . .
C33 C 0.5629(8) -0.0081(6) 0.336(3) 0.055(12) Uiso 0.5 1 d D . P C 2
H33A H 0.5518 0.0056 0.3110 0.067 Uiso 0.5 1 calc R U P C 2
H33B H 0.5702 -0.0171 0.2787 0.067 Uiso 0.5 1 calc R U P C 2
C34 C 0.5423(6) -0.0229(5) 0.3971(13) 0.063(8) Uiso 0.5 1 d D . P C 2
C35 C 0.5070(7) -0.0536(5) 0.382(3) 0.099(12) Uiso 0.5 1 d D . P C 2
H35A H 0.4968 -0.0626 0.3306 0.149 Uiso 0.5 1 calc R U P C 2
H35B H 0.4919 -0.0459 0.4229 0.149 Uiso 0.5 1 calc R U P C 2
H35C H 0.5192 -0.0640 0.4223 0.149 Uiso 0.5 1 calc R U P C 2
C36 C 0.5611(6) -0.0041(5) 0.347(2) 0.035(8) Uiso 0.5 1 d D . P C 1
H36A H 0.5564 0.0099 0.3078 0.042 Uiso 0.5 1 calc R U P C 1
H36B H 0.5651 -0.0168 0.3001 0.042 Uiso 0.5 1 calc R U P C 1
C37 C 0.5333(4) -0.0104(4) 0.4039(11) 0.044(5) Uiso 0.5 1 d D . P C 1
C38 C 0.5115(5) -0.0174(5) 0.5604(19) 0.062(7) Uiso 0.5 1 d D . P C 1
H38A H 0.5171 -0.0169 0.6298 0.094 Uiso 0.5 1 calc R U P C 1
H38B H 0.5054 -0.0332 0.5431 0.094 Uiso 0.5 1 calc R U P C 1
H38C H 0.4947 -0.0068 0.5484 0.094 Uiso 0.5 1 calc R U P C 1
C39 C 0.6985(2) 0.0211(2) 0.2047(9) 0.047(3) Uani 1 1 d D . . . .
H39A H 0.7092 0.0216 0.2683 0.056 Uiso 1 1 calc R U . . .
H39B H 0.6928 0.0048 0.1919 0.056 Uiso 1 1 calc R U . . .
C40 C 0.7196(2) 0.02917(17) 0.1249(9) 0.047(3) Uani 1 1 d D . . . .
C41 C 0.7592(3) 0.0170(3) 0.0197(10) 0.065(4) Uani 1 1 d D . . . .
H41A H 0.7708 0.0031 0.0040 0.097 Uiso 1 1 calc R U . . .
H41B H 0.7729 0.0292 0.0431 0.097 Uiso 1 1 calc R U . . .
H41C H 0.7487 0.0224 -0.0391 0.097 Uiso 1 1 calc R U . . .
C42 C 0.5945(3) 0.0656(2) 0.2307(9) 0.050(3) Uani 1 1 d D . . . .
H42A H 0.6147 0.0726 0.2219 0.061 Uiso 1 1 calc R U . . .
H42B H 0.5802 0.0737 0.1869 0.061 Uiso 1 1 calc R U . . .
C43 C 0.5846(3) 0.0684(2) 0.3353(9) 0.080(5) Uani 1 1 d D . . . .
C44 C 0.5365(7) 0.0620(6) 0.4221(19) 0.086(10) Uiso 0.5 1 d D . P D 1
H44A H 0.5159 0.0570 0.4065 0.129 Uiso 0.5 1 calc R U P D 1
H44B H 0.5360 0.0778 0.4477 0.129 Uiso 0.5 1 calc R U P D 1
H44C H 0.5451 0.0516 0.4717 0.129 Uiso 0.5 1 calc R U P D 1
C45 C 0.5645(7) 0.0578(5) 0.4840(15) 0.063(7) Uiso 0.5 1 d D . P E 2
H72 H 0.5847 0.0541 0.5089 0.095 Uiso 0.5 1 calc R U P E 2
H73 H 0.5498 0.0470 0.5121 0.095 Uiso 0.5 1 calc R U P E 2
H74 H 0.5592 0.0736 0.5026 0.095 Uiso 0.5 1 calc R U P E 2
C46 C 0.6756(3) 0.0519(2) -0.0959(8) 0.050(3) Uani 1 1 d D . . . .
H46A H 0.6559 0.0595 -0.1074 0.060 Uiso 1 1 calc R U . . .
H46B H 0.6871 0.0617 -0.0493 0.060 Uiso 1 1 calc R U . . .
C47 C 0.6925(2) 0.05088(19) -0.1913(8) 0.049(3) Uani 1 1 d D . . . .
C48 C 0.7339(4) 0.0337(4) -0.2757(10) 0.098(6) Uani 1 1 d D . . . .
H48A H 0.7483 0.0209 -0.2669 0.147 Uiso 1 1 calc R U . . .
H48B H 0.7449 0.0483 -0.2813 0.147 Uiso 1 1 calc R U . . .
H48C H 0.7221 0.0311 -0.3355 0.147 Uiso 1 1 calc R U . . .
C49 C 0.5660(2) 0.01764(19) -0.0235(9) 0.046(3) Uani 1 1 d D . . . .
H49A H 0.5565 0.0117 -0.0841 0.055 Uiso 1 1 calc R U . . .
H49B H 0.5703 0.0042 0.0196 0.055 Uiso 1 1 calc R U . . .
C50 C 0.5443(2) 0.03358(15) 0.0276(8) 0.041(3) Uani 1 1 d D . . . .
C51 C 0.5007(3) 0.0348(2) 0.1285(12) 0.079(5) Uani 1 1 d D . . . .
H51A H 0.4868 0.0242 0.1617 0.118 Uiso 1 1 calc R U . . .
H51B H 0.4895 0.0443 0.0816 0.118 Uiso 1 1 calc R U . . .
H51C H 0.5105 0.0448 0.1771 0.118 Uiso 1 1 calc R U . . .
C52 C 0.6952(2) -0.02552(19) -0.1474(11) 0.055(3) Uani 1 1 d D . . . .
H52A H 0.7070 -0.0111 -0.1393 0.066 Uiso 1 1 calc R U . . .
H52B H 0.6883 -0.0304 -0.0815 0.066 Uiso 1 1 calc R U . . .
C53 C 0.7156(3) -0.04399(19) -0.1886(8) 0.056(4) Uani 1 1 d D . . . .
C54 C 0.7498(3) -0.0742(2) -0.1527(14) 0.086(6) Uani 1 1 d D . . . .
H54A H 0.7589 -0.0819 -0.0959 0.129 Uiso 1 1 calc R U . . .
H54B H 0.7657 -0.0674 -0.1934 0.129 Uiso 1 1 calc R U . . .
H54C H 0.7385 -0.0856 -0.1914 0.129 Uiso 1 1 calc R U . . .
C55 C 0.5923(3) -0.00666(17) -0.3279(10) 0.051(3) Uani 1 1 d D . . . .
H55A H 0.6120 -0.0093 -0.3601 0.061 Uiso 1 1 calc R U . . .
H55B H 0.5766 -0.0150 -0.3654 0.061 Uiso 1 1 calc R U . . .
C56 C 0.5854(2) 0.01878(18) -0.3250(11) 0.059(4) Uani 1 1 d D . . . .
O1 O 0.6465(2) -0.13341(15) -0.3038(10) 0.091(4) Uani 1 1 d D . . . .
O2 O 0.6902(4) -0.1234(4) -0.2400(14) 0.058(5) Uiso 0.5 1 d D . P F 2
O3 O 0.6952(3) -0.1230(3) -0.2843(16) 0.056(5) Uiso 0.5 1 d D . P F 1
O4 O 0.5235(3) -0.03694(18) -0.1157(8) 0.079(3) Uani 1 1 d D . . . .
O5 O 0.5343(2) -0.05295(19) -0.2624(7) 0.071(3) Uani 1 1 d . . . . .
O6 O 0.73319(19) -0.10082(18) 0.1198(8) 0.072(3) Uani 1 1 d D . . . .
O7 O 0.7118(2) -0.13594(17) 0.1048(10) 0.089(4) Uani 1 1 d D . . . .
O9 O 0.5811(7) -0.1522(5) -0.192(2) 0.086(9) Uiso 0.4 1 d D . P G 1
O10 O 0.5938(4) -0.1567(3) -0.1662(12) 0.059(4) Uiso 0.6 1 d D . P A 2
O11 O 0.6990(5) -0.1550(4) 0.388(2) 0.087(7) Uiso 0.5 1 d D . P B 2
O12 O 0.6744(10) -0.1285(8) 0.477(3) 0.203(19) Uiso 0.5 1 d D . P B 2
O13 O 0.6886(6) -0.1531(4) 0.4365(19) 0.097(8) Uiso 0.5 1 d D . P B 1
O15 O 0.51683(19) -0.09271(14) 0.1363(8) 0.064(3) Uani 1 1 d D . . . .
O16 O 0.5337(2) -0.12769(13) 0.1844(7) 0.054(2) Uani 1 1 d D . . . .
O17 O 0.7131(2) -0.0792(2) 0.5274(8) 0.080(3) Uani 1 1 d D . . . .
O18 O 0.7436(3) -0.0764(2) 0.3970(10) 0.109(4) Uani 1 1 d D . . . .
O19 O 0.5963(2) -0.10929(14) 0.5496(8) 0.069(3) Uani 1 1 d D . . . .
O20 O 0.5481(2) -0.09865(18) 0.5191(9) 0.082(3) Uani 1 1 d D . . . .
O21 O 0.6621(2) 0.05414(13) 0.5171(8) 0.064(3) Uani 1 1 d D . . . .
O22 O 0.7052(2) 0.03870(17) 0.4636(9) 0.075(3) Uani 1 1 d D . . . .
O23 O 0.5266(4) -0.0362(3) 0.3362(14) 0.069(5) Uiso 0.5 1 d D . P C 2
O24 O 0.5393(4) -0.0233(3) 0.4854(12) 0.050(4) Uiso 0.5 1 d D . P C 2
O25 O 0.5373(3) -0.0105(3) 0.5003(10) 0.046(4) Uiso 0.5 1 d D . P C 1
O26 O 0.5095(4) -0.0158(4) 0.3680(17) 0.086(6) Uiso 0.5 1 d D . P C 1
O27 O 0.73711(17) 0.01166(15) 0.0963(7) 0.059(2) Uani 1 1 d D . . . .
O28 O 0.72017(17) 0.04864(14) 0.0921(7) 0.057(2) Uani 1 1 d D . . . .
O29 O 0.5551(3) 0.0612(3) 0.3328(14) 0.062(5) Uiso 0.5 1 d D . P D 1
O30 O 0.5932(6) 0.0747(4) 0.4135(13) 0.081(7) Uiso 0.5 1 d D . P D 1
O31 O 0.5643(4) 0.0557(3) 0.3767(14) 0.071(6) Uiso 0.5 1 d D . P E 2
O32 O 0.6046(4) 0.0783(3) 0.3830(15) 0.065(6) Uiso 0.5 1 d D . P D 2
O33 O 0.71362(19) 0.03467(16) -0.1914(7) 0.061(2) Uani 1 1 d D . . . .
O34 O 0.6889(2) 0.0644(2) -0.2574(8) 0.086(4) Uani 1 1 d D . . . .
O35 O 0.52374(18) 0.02133(14) 0.0763(6) 0.053(2) Uani 1 1 d D . . . .
O36 O 0.5451(2) 0.05444(13) 0.0270(8) 0.064(3) Uani 1 1 d D . . . .
O37 O 0.72930(19) -0.05591(15) -0.1190(7) 0.066(3) Uani 1 1 d D . . . .
O38 O 0.7254(6) -0.0431(5) -0.2698(12) 0.081(8) Uiso 0.5 1 d D . P H 1
O39 O 0.7153(5) -0.0493(3) -0.2750(9) 0.051(5) Uiso 0.5 1 d D . P H 2
O40 O 0.6103(2) 0.03136(14) -0.3343(8) 0.067(3) Uani 1 1 d D . . . .
O41 O 0.5603(2) 0.0264(2) -0.3130(11) 0.102(4) Uani 1 1 d D . . . .
Cl1 Cl 0.68408(11) -0.04161(8) 0.1237(4) 0.0925(14) Uani 1 1 d D . . . .
Cl2 Cl 0.58727(11) -0.03803(8) 0.1117(4) 0.0923(13) Uani 1 1 d D . . . .
C58 C 0.6462(4) -0.0357(5) 0.156(2) 0.121(10) Uiso 0.8 1 d D . P I 2
H58A H 0.6416 -0.0430 0.2197 0.145 Uiso 0.8 1 calc R U P I 2
H58B H 0.6434 -0.0188 0.1625 0.145 Uiso 0.8 1 calc R U P I 2
C59 C 0.6256(4) -0.0447(5) 0.080(2) 0.117(10) Uiso 0.8 1 d D . P I 2
H59A H 0.6280 -0.0617 0.0749 0.141 Uiso 0.8 1 calc R U P I 2
H59B H 0.6306 -0.0377 0.0162 0.141 Uiso 0.8 1 calc R U P I 2
C60 C 0.6467(8) -0.0438(18) 0.077(7) 0.11(3) Uiso 0.2 1 d D . P I 1
H60A H 0.6463 -0.0384 0.0086 0.127 Uiso 0.2 1 calc R U P I 1
H60B H 0.6404 -0.0603 0.0783 0.127 Uiso 0.2 1 calc R U P I 1
C61 C 0.6253(7) -0.0300(17) 0.136(8) 0.10(3) Uiso 0.2 1 d D . P I 1
H61A H 0.6280 -0.0134 0.1201 0.119 Uiso 0.2 1 calc R U P I 1
H61B H 0.6296 -0.0322 0.2062 0.119 Uiso 0.2 1 calc R U P I 1
C62 C 0.5379(13) -0.1245(11) -0.248(3) 0.116(19) Uiso 0.4 1 d D . P G 1
H111 H 0.5226 -0.1123 -0.2442 0.174 Uiso 0.4 1 calc R U P G 1
H112 H 0.5286 -0.1388 -0.2716 0.174 Uiso 0.4 1 calc R U P G 1
H113 H 0.5540 -0.1198 -0.2923 0.174 Uiso 0.4 1 calc R U P G 1
O42 O 0.5557(5) -0.1342(4) -0.1491(16) 0.089(9) Uiso 0.6 1 d D . P A 2
O43 O 0.5505(5) -0.1285(4) -0.1494(18) 0.046(7) Uiso 0.4 1 d D . P G 1
C63 C 0.5715(7) -0.1431(5) -0.1189(18) 0.038(7) Uiso 0.4 1 d D . P G 1
C64 C 0.5784(6) -0.1413(4) -0.0024(13) 0.042(7) Uiso 0.6 1 d D . P A 2
H68 H 0.5935 -0.1513 0.0302 0.050 Uiso 0.6 1 calc R U P A 2
H69 H 0.5582 -0.1454 0.0235 0.050 Uiso 0.6 1 calc R U P A 2
C65 C 0.5848(9) -0.1420(7) -0.018(2) 0.041(10) Uiso 0.4 1 d D . P G 1
H70 H 0.6052 -0.1488 -0.0174 0.050 Uiso 0.4 1 calc R U P G 1
H71 H 0.5720 -0.1509 0.0288 0.050 Uiso 0.4 1 calc R U P G 1
C66 C 0.6826(6) -0.1357(4) 0.398(2) 0.060(8) Uiso 0.5 1 d D . P B 2
O44 O 0.7088(4) -0.1198(3) 0.3983(15) 0.070(6) Uiso 0.5 1 d D . P B 1
C69 C 0.6132(7) 0.0561(3) -0.310(2) 0.061(8) Uiso 0.5 1 d D . P J 1
H93 H 0.6338 0.0612 -0.3227 0.091 Uiso 0.5 1 calc R U P J 1
H94 H 0.6086 0.0583 -0.2399 0.091 Uiso 0.5 1 calc R U P J 1
H95 H 0.5991 0.0651 -0.3494 0.091 Uiso 0.5 1 calc R U P J 1
C70 C 0.6018(7) 0.0559(2) -0.334(3) 0.059(8) Uiso 0.5 1 d D . P J 2
H96 H 0.6199 0.0654 -0.3404 0.089 Uiso 0.5 1 calc R U P J 2
H97 H 0.5917 0.0595 -0.2718 0.089 Uiso 0.5 1 calc R U P J 2
H98 H 0.5881 0.0590 -0.3886 0.089 Uiso 0.5 1 calc R U P J 2
C71 C 0.7382(13) -0.0921(13) 0.573(6) 0.22(4) Uiso 0.5 1 d D . P K 1
H105 H 0.7329 -0.0961 0.6402 0.330 Uiso 0.5 1 calc R U P K 1
H106 H 0.7564 -0.0825 0.5722 0.330 Uiso 0.5 1 calc R U P K 1
H107 H 0.7419 -0.1063 0.5352 0.330 Uiso 0.5 1 calc R U P K 1
C72 C 0.7363(5) -0.0914(4) 0.5848(18) 0.035(5) Uiso 0.5 1 d D . P K 2
H108 H 0.7283 -0.0949 0.6502 0.053 Uiso 0.5 1 calc R U P K 2
H109 H 0.7542 -0.0816 0.5909 0.053 Uiso 0.5 1 calc R U P K 2
H110 H 0.7417 -0.1059 0.5515 0.053 Uiso 0.5 1 calc R U P K 2

loop_
_atom_site_aniso_label
_atom_site_aniso_U_11
_atom_site_aniso_U_22
_atom_site_aniso_U_33
_atom_site_aniso_U_23
_atom_site_aniso_U_13
_atom_site_aniso_U_12
Pd1 0.0424(4) 0.0267(4) 0.0390(5) 0.0005(4) 0.0007(4) -0.0017(3)
Pd2 0.0452(5) 0.0288(4) 0.0407(5) 0.0037(4) -0.0054(4) -0.0021(3)
Pd3 0.0567(5) 0.0324(5) 0.0423(6) 0.0038(4) -0.0078(4) -0.0016(4)
Pd4 0.0556(5) 0.0277(4) 0.0420(5) 0.0004(4) -0.0083(4) -0.0069(4)
Pd5 0.0421(5) 0.0266(4) 0.0427(5) 0.0002(4) -0.0038(4) -0.0029(3)
Pd6 0.0358(4) 0.0279(4) 0.0414(5) 0.0004(4) 0.0007(4) -0.0014(3)
Pd7 0.0390(4) 0.0292(4) 0.0443(5) 0.0002(4) 0.0037(4) -0.0023(3)
Pd8 0.0390(4) 0.0264(4) 0.0458(5) -0.0005(4) 0.0062(4) 0.0010(3)
S1 0.0433(15) 0.0287(13) 0.0494(18) 0.0027(12) -0.0060(13) -0.0028(11)
S2 0.0426(15) 0.0325(14) 0.0403(16) 0.0063(12) -0.0055(12) -0.0049(11)
S3 0.0535(18) 0.0367(16) 0.0480(18) 0.0028(13) -0.0074(14) 0.0060(13)
S4 0.0488(17) 0.0401(16) 0.0450(17) 0.0071(13) -0.0042(13) -0.0017(13)
S5 0.0595(19) 0.0372(16) 0.052(2) -0.0031(14) -0.0106(15) 0.0021(14)
S6 0.0555(18) 0.0352(15) 0.0433(17) 0.0011(13) -0.0078(14) -0.0096(13)
S7 0.0468(16) 0.0296(14) 0.0483(18) -0.0007(12) -0.0097(13) -0.0025(12)
S8 0.0485(16) 0.0340(15) 0.0472(18) -0.0004(13) -0.0071(14) -0.0108(12)
S9 0.0367(14) 0.0294(13) 0.0473(17) 0.0011(12) -0.0005(12) -0.0016(10)
S10 0.0371(14) 0.0357(14) 0.0452(17) 0.0021(13) -0.0004(12) -0.0010(11)
S11 0.0387(15) 0.0345(15) 0.0512(18) 0.0013(13) -0.0002(13) -0.0050(12)
S12 0.0375(15) 0.0364(15) 0.0404(16) 0.0028(12) 0.0008(12) 0.0001(11)
S13 0.0376(15) 0.0310(14) 0.0534(18) -0.0032(13) 0.0069(13) -0.0030(11)
S14 0.0405(15) 0.0293(14) 0.0442(16) -0.0009(12) 0.0054(12) 0.0023(11)
S15 0.0422(15) 0.0274(13) 0.0574(19) -0.0038(13) 0.0100(13) -0.0023(11)
S16 0.0427(15) 0.0288(13) 0.0469(17) -0.0005(12) 0.0067(13) 0.0010(11)
C1 0.048(7) 0.046(7) 0.051(8) 0.001(6) 0.001(6) 0.010(6)
C2 0.047(7) 0.044(7) 0.064(9) 0.004(6) -0.006(6) 0.004(6)
C3 0.128(18) 0.053(10) 0.16(2) 0.038(12) -0.038(15) 0.003(10)
C4 0.044(6) 0.053(7) 0.052(8) 0.008(6) -0.004(6) 0.003(5)
C5 0.049(8) 0.069(10) 0.071(11) 0.000(8) -0.011(7) 0.018(7)
C8 0.055(8) 0.051(8) 0.066(9) 0.007(7) -0.013(7) 0.005(6)
C9 0.062(9) 0.073(10) 0.057(9) -0.009(8) -0.008(7) 0.012(8)
C10 0.059(10) 0.140(17) 0.074(12) 0.027(11) -0.010(8) 0.014(10)
C21 0.066(8) 0.039(7) 0.060(8) -0.006(6) -0.013(7) -0.006(6)
C22 0.048(7) 0.031(6) 0.053(8) -0.001(5) 0.001(5) -0.002(5)
C23 0.058(8) 0.071(10) 0.110(14) 0.009(9) -0.043(9) -0.002(8)
C24 0.069(8) 0.036(6) 0.062(9) -0.007(6) -0.003(7) 0.001(6)
C25 0.061(9) 0.057(9) 0.078(11) -0.005(8) 0.015(8) 0.010(7)
C27 0.056(8) 0.051(7) 0.051(8) 0.002(6) -0.002(6) -0.013(6)
C28 0.060(8) 0.050(8) 0.055(8) 0.006(6) -0.009(7) -0.015(6)
C29 0.122(15) 0.041(8) 0.119(16) 0.019(9) -0.006(13) -0.022(9)
C30 0.040(6) 0.034(6) 0.044(7) 0.000(5) -0.001(5) -0.002(5)
C31 0.046(7) 0.050(8) 0.055(8) 0.003(6) -0.006(6) -0.010(6)
C32 0.128(16) 0.036(8) 0.114(15) 0.010(8) 0.049(13) -0.009(9)
C39 0.040(6) 0.048(7) 0.052(8) 0.008(6) 0.006(5) 0.005(5)
C40 0.028(5) 0.051(7) 0.063(8) 0.005(6) 0.000(6) -0.001(5)
C41 0.039(7) 0.083(10) 0.072(10) 0.009(8) 0.020(7) 0.004(7)
C42 0.048(7) 0.040(7) 0.063(9) -0.002(6) -0.001(6) 0.007(5)
C43 0.102(13) 0.045(8) 0.092(13) -0.004(8) 0.001(11) 0.001(8)
C46 0.055(7) 0.043(7) 0.053(8) 0.001(6) 0.017(6) 0.000(6)
C47 0.041(6) 0.049(7) 0.057(8) 0.005(6) 0.001(6) -0.001(5)
C48 0.074(12) 0.166(19) 0.054(10) -0.004(11) 0.021(8) 0.010(12)
C49 0.039(6) 0.045(7) 0.053(7) -0.011(6) -0.003(5) 0.000(5)
C50 0.049(7) 0.038(6) 0.036(6) -0.001(5) -0.001(5) 0.000(5)
C51 0.072(10) 0.066(10) 0.097(13) -0.007(9) 0.048(10) 0.006(8)
C52 0.042(6) 0.042(7) 0.082(10) -0.005(7) 0.004(7) -0.003(5)
C53 0.044(7) 0.036(6) 0.087(11) 0.005(7) -0.001(7) 0.001(5)
C54 0.053(8) 0.036(7) 0.170(19) 0.006(9) -0.012(10) 0.006(6)
C55 0.057(7) 0.043(7) 0.052(8) 0.005(6) 0.004(6) -0.001(6)
C56 0.060(9) 0.052(8) 0.065(9) 0.012(7) 0.010(7) 0.022(7)
O1 0.088(8) 0.045(6) 0.141(11) 0.017(6) -0.037(8) -0.005(5)
O4 0.085(8) 0.073(7) 0.078(8) 0.013(6) 0.010(6) 0.015(6)
O5 0.059(6) 0.098(8) 0.055(6) -0.005(6) -0.012(5) 0.028(5)
O6 0.044(5) 0.091(8) 0.082(8) 0.005(6) -0.015(5) -0.002(5)
O7 0.092(8) 0.063(7) 0.113(10) 0.007(7) -0.049(7) 0.015(6)
O15 0.058(5) 0.044(5) 0.091(7) -0.007(5) -0.022(5) -0.003(4)
O16 0.066(6) 0.038(5) 0.056(6) 0.005(4) -0.013(4) -0.012(4)
O17 0.049(6) 0.108(9) 0.083(8) 0.030(7) -0.007(5) 0.012(6)
O18 0.100(9) 0.112(10) 0.114(11) -0.001(8) 0.019(9) 0.039(8)
O19 0.080(7) 0.048(6) 0.080(8) 0.007(5) -0.022(6) -0.012(5)
O20 0.078(8) 0.071(7) 0.098(9) 0.013(6) -0.015(6) -0.033(6)
O21 0.068(6) 0.031(5) 0.091(8) 0.004(5) 0.020(5) 0.003(4)
O22 0.050(6) 0.060(6) 0.116(9) -0.004(6) 0.015(6) -0.016(5)
O27 0.039(4) 0.059(5) 0.077(7) 0.006(5) 0.014(4) 0.006(4)
O28 0.039(4) 0.049(5) 0.083(7) 0.006(5) 0.005(5) -0.008(4)
O33 0.050(5) 0.073(6) 0.061(6) -0.007(5) 0.014(4) 0.006(4)
O34 0.077(7) 0.105(9) 0.075(8) 0.030(7) 0.023(6) 0.027(7)
O35 0.051(5) 0.049(5) 0.059(6) -0.004(4) 0.020(4) -0.004(4)
O36 0.062(6) 0.039(5) 0.090(7) 0.004(5) 0.028(5) 0.007(4)
O37 0.048(5) 0.052(5) 0.099(8) -0.003(5) -0.024(5) 0.004(4)
O40 0.077(7) 0.041(5) 0.082(7) 0.012(5) 0.026(6) 0.009(5)
O41 0.079(8) 0.077(8) 0.149(12) 0.037(8) 0.040(8) 0.039(7)
Cl1 0.107(3) 0.076(3) 0.095(4) -0.004(2) -0.018(3) 0.000(3)
Cl2 0.106(3) 0.081(3) 0.089(3) 0.002(2) -0.003(3) -0.003(3)

loop_
_atom_type_symbol
_atom_type_description
_atom_type_scat_dispersion_real
_atom_type_scat_dispersion_imag
_atom_type_scat_source
C C 0.0033 0.0016 'International Tables Vol C Tables 4.2.6.8 and 6.1.1.4'
H H 0.0000 0.0000 'International Tables Vol C Tables 4.2.6.8 and 6.1.1.4'
Cl Cl 0.1484 0.1585 'International Tables Vol C Tables 4.2.6.8 and 6.1.1.4'
O O 0.0106 0.0060 'International Tables Vol C Tables 4.2.6.8 and 6.1.1.4'
Pd Pd -0.9988 1.0072 'International Tables Vol C Tables 4.2.6.8 and 6.1.1.4'
S S 0.1246 0.1234 'International Tables Vol C Tables 4.2.6.8 and 6.1.1.4'

loop_
_geom_angle_atom_site_label_1
_geom_angle_atom_site_label_2
_geom_angle_atom_site_label_3
_geom_angle
S1 Pd1 S16 174.39(12)
S1 Pd1 S15 97.10(10)
S16 Pd1 S15 83.37(10)
S1 Pd1 S2 82.82(11)
S16 Pd1 S2 97.06(10)
S15 Pd1 S2 176.45(12)
S1 Pd1 Pd8 130.98(8)
S16 Pd1 Pd8 46.35(8)
S15 Pd1 Pd8 46.09(7)
S2 Pd1 Pd8 136.06(8)
S1 Pd1 Pd2 46.32(8)
S16 Pd1 Pd2 130.44(8)
S15 Pd1 Pd2 135.62(9)
S2 Pd1 Pd2 46.14(7)
Pd8 Pd1 Pd2 133.89(4)
S3 Pd2 S2 176.18(11)
S3 Pd2 S4 82.65(12)
S2 Pd2 S4 97.24(11)
S3 Pd2 S1 97.97(11)
S2 Pd2 S1 82.61(11)
S4 Pd2 S1 173.06(12)
S3 Pd2 Pd1 136.10(9)
S2 Pd2 Pd1 46.34(7)
S4 Pd2 Pd1 130.06(8)
S1 Pd2 Pd1 45.87(7)
S3 Pd2 Pd3 45.89(9)
S2 Pd2 Pd3 135.92(9)
S4 Pd2 Pd3 45.88(8)
S1 Pd2 Pd3 130.77(8)
Pd1 Pd2 Pd3 133.34(4)
S6 Pd3 S4 97.09(12)
S6 Pd3 S3 172.74(12)
S4 Pd3 S3 82.52(12)
S6 Pd3 S5 82.56(12)
S4 Pd3 S5 171.92(12)
S3 Pd3 S5 98.84(12)
S6 Pd3 Pd2 137.55(9)
S4 Pd3 Pd2 46.03(8)
S3 Pd3 Pd2 45.60(8)
S5 Pd3 Pd2 130.62(9)
S7 Pd4 S6 172.37(12)
S7 Pd4 S8 82.21(11)
S6 Pd4 S8 97.31(11)
S7 Pd4 S5 99.26(12)
S6 Pd4 S5 82.36(12)
S8 Pd4 S5 171.40(12)
S7 Pd4 Pd5 45.67(8)
S6 Pd4 Pd5 137.59(9)
S8 Pd4 Pd5 45.85(7)
S5 Pd4 Pd5 130.53(9)
S7 Pd5 S9 98.09(11)
S7 Pd5 S10 175.70(12)
S9 Pd5 S10 82.83(10)
S7 Pd5 S8 82.33(11)
S9 Pd5 S8 172.15(12)
S10 Pd5 S8 97.34(11)
S7 Pd5 Pd6 137.16(9)
S9 Pd5 Pd6 46.37(7)
S10 Pd5 Pd6 45.77(7)
S8 Pd5 Pd6 129.37(9)
S7 Pd5 Pd4 45.62(7)
S9 Pd5 Pd4 129.90(8)
S10 Pd5 Pd4 136.26(8)
S8 Pd5 Pd4 46.03(8)
Pd6 Pd5 Pd4 133.26(4)
S10 Pd6 S11 174.14(11)
S10 Pd6 S12 97.44(10)
S11 Pd6 S12 82.84(11)
S10 Pd6 S9 82.55(11)
S11 Pd6 S9 97.95(10)
S12 Pd6 S9 172.38(11)
S10 Pd6 Pd7 136.72(8)
S11 Pd6 Pd7 46.49(8)
S12 Pd6 Pd7 46.15(7)
S9 Pd6 Pd7 130.12(8)
S10 Pd6 Pd5 45.93(7)
S11 Pd6 Pd5 137.40(8)
S12 Pd6 Pd5 129.82(8)
S9 Pd6 Pd5 45.89(7)
Pd7 Pd6 Pd5 133.87(4)
S14 Pd7 S12 96.69(10)
S14 Pd7 S13 82.49(11)
S12 Pd7 S13 171.12(11)
S14 Pd7 S11 172.51(11)
S12 Pd7 S11 82.58(11)
S13 Pd7 S11 99.38(11)
S14 Pd7 Pd6 137.00(8)
S12 Pd7 Pd6 46.27(7)
S13 Pd7 Pd6 130.27(9)
S11 Pd7 Pd6 46.05(8)
S14 Pd8 S15 174.19(12)
S14 Pd8 S13 82.60(10)
S15 Pd8 S13 98.32(11)
S14 Pd8 S16 96.75(10)
S15 Pd8 S16 83.15(11)
S13 Pd8 S16 171.80(12)
S14 Pd8 Pd1 136.52(8)
S15 Pd8 Pd1 46.22(7)
S13 Pd8 Pd1 130.69(8)
S16 Pd8 Pd1 45.96(7)
C1 S1 Pd1 104.0(3)
C1 S1 Pd2 104.4(4)
Pd1 S1 Pd2 87.82(10)
C4 S2 Pd2 107.7(4)
C4 S2 Pd1 111.2(4)
Pd2 S2 Pd1 87.52(10)
C8 S3 Pd2 108.8(4)
C8 S3 Pd3 111.2(5)
Pd2 S3 Pd3 88.50(11)
C64 S4 Pd3 104.8(7)
C65 S4 Pd3 102.7(9)
C64 S4 Pd2 111.5(8)
C65 S4 Pd2 100.8(13)
Pd3 S4 Pd2 88.09(11)
C15 S5 Pd3 104.3(7)
C18 S5 Pd3 98.9(7)
C15 S5 Pd4 113.4(9)
C18 S5 Pd4 100.9(10)
Pd3 S5 Pd4 88.48(12)
C21 S6 Pd3 111.5(5)
C21 S6 Pd4 108.5(3)
Pd3 S6 Pd4 89.66(11)
C24 S7 Pd4 111.1(4)
C24 S7 Pd5 113.3(4)
Pd4 S7 Pd5 88.71(11)
C27 S8 Pd5 106.8(4)
C27 S8 Pd4 103.1(4)
Pd5 S8 Pd4 88.12(11)
C30 S9 Pd5 106.0(3)
C30 S9 Pd6 102.2(4)
Pd5 S9 Pd6 87.74(10)
C36 S10 Pd6 109.7(7)
C33 S10 Pd6 107.3(8)
C36 S10 Pd5 113.7(11)
C33 S10 Pd5 105.5(13)
Pd6 S10 Pd5 88.30(10)
C39 S11 Pd6 108.0(4)
C39 S11 Pd7 111.6(5)
Pd6 S11 Pd7 87.45(10)
C42 S12 Pd7 104.7(4)
C42 S12 Pd6 105.5(4)
Pd7 S12 Pd6 87.58(10)
C46 S13 Pd7 102.1(3)
C46 S13 Pd8 107.7(5)
Pd7 S13 Pd8 89.17(10)
C49 S14 Pd8 108.6(3)
C49 S14 Pd7 110.7(4)
Pd8 S14 Pd7 90.18(11)
C52 S15 Pd8 107.1(4)
C52 S15 Pd1 110.5(4)
Pd8 S15 Pd1 87.69(10)
C55 S16 Pd1 105.9(4)
C55 S16 Pd8 103.5(4)
Pd1 S16 Pd8 87.69(10)
C2 C1 S1 108.9(9)
O3 C2 O1 126.0(14)
O2 C2 O1 120.2(14)
O3 C2 C1 123.0(13)
O2 C2 C1 123.8(14)
O1 C2 C1 110.1(9)
C5 C4 S2 115.5(9)
O5 C5 O4 126.4(11)
O5 C5 C4 117.8(13)
O4 C5 C4 115.6(13)
C9 C8 S3 113.5(9)
O7 C9 O6 125.3(11)
O7 C9 C8 123.6(11)
O6 C9 C8 111.0(10)
O10 C12 O42 116(2)
O10 C12 C64 135(2)
O42 C12 C64 107.6(18)
C16 C15 S5 114.5(17)
O44 C16 O13 118(2)
O44 C16 C15 122(2)
O13 C16 C15 105(2)
C66 C18 S5 107.0(19)
C22 C21 S6 111.6(8)
O16 C22 O15 125.1(9)
O16 C22 C21 126.0(10)
O15 C22 C21 109.0(8)
C25 C24 S7 114.3(9)
O18 C25 O17 123.4(12)
O18 C25 C24 122.6(12)
O17 C25 C24 113.5(10)
C28 C27 S8 107.8(9)
O20 C28 O19 126.0(11)
O20 C28 C27 122.6(11)
O19 C28 C27 111.3(9)
C31 C30 S9 108.2(8)
O22 C31 O21 124.4(10)
O22 C31 C30 124.5(10)
O21 C31 C30 111.1(8)
C34 C33 S10 109(2)
O24 C34 O23 123(2)
O24 C34 C33 129(2)
O23 C34 C33 107(2)
C37 C36 S10 119(2)
O26 C37 O25 121.3(19)
O26 C37 C36 125(2)
O25 C37 C36 113.7(19)
C40 C39 S11 112.9(7)
O28 C40 O27 125.8(10)
O28 C40 C39 124.4(9)
O27 C40 C39 109.8(8)
C43 C42 S12 110.1(9)
O32 C43 O31 122.2(18)
O30 C43 O29 114.9(19)
O30 C43 C42 142.3(18)
O32 C43 C42 109.9(15)
O31 C43 C42 124.0(13)
O29 C43 C42 102.8(12)
C47 C46 S13 114.1(8)
O34 C47 O33 123.5(10)
O34 C47 C46 123.8(10)
O33 C47 C46 112.5(9)
C50 C49 S14 112.8(8)
O36 C50 O35 123.6(9)
O36 C50 C49 126.2(9)
O35 C50 C49 110.2(8)
C53 C52 S15 114.2(9)
O38 C53 O37 121.3(16)
O39 C53 O37 124.7(13)
O38 C53 C52 122.5(16)
O39 C53 C52 122.2(13)
O37 C53 C52 112.1(10)
C56 C55 S16 107.6(9)
O41 C56 O40 125.4(11)
O41 C56 C55 123.3(11)
O40 C56 C55 111.3(9)
C2 O1 C3 114.5(12)
C5 O4 C6 118.0(15)
C5 O5 C7 117.5(17)
C9 O6 C10 115.2(11)
C66 O11 C17 130(3)
C16 O13 C20 116(2)
C22 O15 C23 116.1(9)
C25 O17 C72 119.0(14)
C25 O17 C71 112(4)
C28 O19 C29 116.3(11)
C31 O21 C32 116.1(10)
C34 O23 C35 116(2)
C37 O25 C38 116.8(18)
C40 O27 C41 115.9(9)
C43 O29 C44 120.3(19)
C43 O31 C45 112.6(19)
C47 O33 C48 117.7(11)
C50 O35 C51 116.0(9)
C53 O37 C54 115.8(11)
C56 O40 C70 108.3(14)
C56 O40 C69 125.5(15)
C59 C58 Cl1 110.5(17)
C58 C59 Cl2 110.3(17)
C61 C60 Cl1 112(3)
C60 C61 Cl2 112(4)
C12 O42 C14 119(2)
C63 O43 C62 131(3)
O9 C63 O43 106(3)
O9 C63 C65 130(3)
O43 C63 C65 122(3)
C12 C64 S4 106.9(18)
C63 C65 S4 108(2)
O12 C66 O11 123(3)
O12 C66 C18 111(3)
O11 C66 C18 112(2)

loop_
_geom_bond_atom_site_label_1
_geom_bond_atom_site_label_2
_geom_bond_distance
Pd1 S1 2.314(3)
Pd1 S16 2.318(3)
Pd1 S15 2.328(3)
Pd1 S2 2.333(3)
Pd1 Pd8 3.2219(13)
Pd1 Pd2 3.2223(13)
Pd2 S3 2.312(3)
Pd2 S2 2.326(3)
Pd2 S4 2.329(3)
Pd2 S1 2.332(3)
Pd2 Pd3 3.2343(14)
Pd3 S6 2.309(3)
Pd3 S4 2.323(3)
Pd3 S3 2.323(3)
Pd3 S5 2.338(3)
Pd4 S7 2.317(3)
Pd4 S6 2.318(3)
Pd4 S8 2.334(3)
Pd4 S5 2.338(4)
Pd4 Pd5 3.2412(13)
Pd5 S7 2.319(3)
Pd5 S9 2.323(3)
Pd5 S10 2.324(3)
Pd5 S8 2.327(3)
Pd5 Pd6 3.2334(13)
Pd6 S10 2.318(3)
Pd6 S11 2.318(3)
Pd6 S12 2.327(3)
Pd6 S9 2.342(3)
Pd6 Pd7 3.2170(14)
Pd7 S14 2.313(3)
Pd7 S12 2.322(3)
Pd7 S13 2.328(3)
Pd7 S11 2.336(3)
Pd8 S14 2.305(3)
Pd8 S15 2.323(3)
Pd8 S13 2.331(3)
Pd8 S16 2.333(3)
S1 C1 1.839(13)
S2 C4 1.822(12)
S3 C8 1.818(13)
S4 C64 1.81(3)
S4 C65 1.86(4)
S5 C15 1.79(2)
S5 C18 1.87(3)
S6 C21 1.826(13)
S7 C24 1.816(14)
S8 C27 1.812(13)
S9 C30 1.804(11)
S10 C36 1.78(3)
S10 C33 1.85(4)
S11 C39 1.799(11)
S12 C42 1.824(12)
S13 C46 1.824(12)
S14 C49 1.794(12)
S15 C52 1.794(13)
S16 C55 1.818(13)
C1 C2 1.503(9)
C2 O3 1.208(10)
C2 O2 1.215(10)
C2 O1 1.322(9)
C3 O1 1.463(10)
C4 C5 1.506(10)
C5 O5 1.260(16)
C5 O4 1.266(17)
C6 O4 1.458(11)
C7 O5 1.42(4)
C8 C9 1.501(10)
C9 O7 1.199(9)
C9 O6 1.328(9)
C10 O6 1.463(9)
C12 O10 1.203(10)
C12 O42 1.320(11)
C12 C64 1.499(11)
C14 O42 1.470(11)
C15 C16 1.504(11)
C16 O44 1.205(11)
C16 O13 1.336(11)
C17 O11 1.467(11)
C18 C66 1.506(11)
C20 O13 1.463(11)
C21 C22 1.511(9)
C22 O16 1.209(8)
C22 O15 1.327(9)
C23 O15 1.455(9)
C24 C25 1.508(10)
C25 O18 1.214(9)
C25 O17 1.327(10)
C27 C28 1.502(9)
C28 O20 1.207(9)
C28 O19 1.331(9)
C29 O19 1.471(9)
C30 C31 1.512(9)
C31 O22 1.203(9)
C31 O21 1.320(9)
C32 O21 1.466(9)
C33 C34 1.505(11)
C34 O24 1.212(11)
C34 O23 1.328(11)
C35 O23 1.466(11)
C36 C37 1.504(11)
C37 O26 1.204(11)
C37 O25 1.326(11)
C38 O25 1.463(11)
C39 C40 1.509(9)
C40 O28 1.210(8)
C40 O27 1.331(9)
C41 O27 1.465(9)
C42 C43 1.501(10)
C43 O30 1.190(11)
C43 O32 1.238(10)
C43 O31 1.292(10)
C43 O29 1.371(10)
C44 O29 1.473(11)
C45 O31 1.468(11)
C46 C47 1.502(9)
C47 O34 1.204(9)
C47 O33 1.323(9)
C48 O33 1.460(9)
C49 C50 1.503(9)
C50 O36 1.204(8)
C50 O35 1.332(9)
C51 O35 1.466(9)
C52 C53 1.505(9)
C53 O38 1.191(10)
C53 O39 1.218(10)
C53 O37 1.321(9)
C54 O37 1.468(9)
C55 C56 1.500(9)
C56 O41 1.208(9)
C56 O40 1.327(9)
O9 C63 1.207(11)
O11 C66 1.336(11)
O12 C66 1.210(11)
O17 C72 1.470(10)
O17 C71 1.471(11)
O40 C70 1.463(10)
O40 C69 1.471(11)
Cl1 C58 1.767(17)
Cl1 C60 1.778(19)
Cl2 C61 1.777(19)
Cl2 C59 1.794(16)
C58 C59 1.47(3)
C60 C61 1.47(3)
C62 O43 1.468(11)
O43 C63 1.326(11)
C63 C65 1.504(11)
